data_4034066
loop_
_publ_author_name
'Yuan, Yu-Chao'
'Bruneau, Christian'
'Roisnel, Thierry'
'Gramage-Doria, Rafael'

_publ_section_title
;
 Site-Selective Ruthenium-Catalyzed C-H Bond Arylations with Boronic
 Acids: Exploiting Isoindolinones as a Weak Directing Group.
;
_journal_issue 20
_journal_name_full 'The Journal of organic chemistry'
_journal_page_first 12893
_journal_page_last 12903
_journal_paper_doi 10.1021/acs.joc.9b01563
_journal_volume 84
_journal_year 2019
_chemical_compound_source 'synthesis as described'
_chemical_formula_moiety 'C21 H17 N O2'
_chemical_formula_sum 'C21 H17 N O2'
_chemical_formula_weight 315.36
_space_group_crystal_system monoclinic
_space_group_IT_number 14
_space_group_name_Hall '-P 2ybc'
_space_group_name_H-M_alt 'P 1 21/c 1'
_atom_sites_solution_hydrogens geom
_atom_sites_solution_primary dual
_atom_sites_solution_secondary difmap
_cell_angle_alpha 90
_cell_angle_beta 93.230(5)
_cell_angle_gamma 90
_cell_formula_units_Z 4
_cell_length_a 9.8862(16)
_cell_length_b 10.4984(17)
_cell_length_c 16.003(2)
_cell_measurement_reflns_used 6212
_cell_measurement_temperature 150
_cell_measurement_theta_max 27.4808
_cell_measurement_theta_min 2.3213
_cell_measurement_wavelength 0.71073
_cell_volume 1658.3(4)
_computing_cell_refinement 'APEX3 (Bruker, 2015)'
_computing_data_collection 'SAINT (Bruker, 2014)'
_computing_data_reduction 'SAINT (Bruker, 2014)'
_computing_molecular_graphics 'SXGRAPH (Farrugia, 1999), Mercury (CSD, 2016)'
_computing_publication_material 'CRYSCALC (T. Roisnel, local program, 2019)'
_computing_structure_refinement 'SHELXL-2018_3 (Sheldrick, 2018)'
_computing_structure_solution 'SHELXT (Sheldrick, 2015)'
_diffrn_ambient_temperature 150
_diffrn_detector '(CMOS) PHOTON 100'
_diffrn_detector_area_resol_mean 10.4167
_diffrn_measured_fraction_theta_full 0.982
_diffrn_measured_fraction_theta_max 0.981
_diffrn_measurement_device_type 'D8 VENTURE Bruker AXS'
_diffrn_measurement_method 'rotation images'
_diffrn_radiation_monochromator 'multilayer monochromator'
_diffrn_radiation_probe x-ray
_diffrn_radiation_source 'Incoatec microfocus sealed tube'
_diffrn_radiation_type MoK\a
_diffrn_radiation_wavelength 0.71073
_diffrn_reflns_av_R_equivalents 0.0530
_diffrn_reflns_av_unetI/netI 0.0485
_diffrn_reflns_limit_h_max 12
_diffrn_reflns_limit_h_min -12
_diffrn_reflns_limit_k_max 12
_diffrn_reflns_limit_k_min -13
_diffrn_reflns_limit_l_max 20
_diffrn_reflns_limit_l_min -19
_diffrn_reflns_number 13528
_diffrn_reflns_theta_full 25.242
_diffrn_reflns_theta_max 27.500
_diffrn_reflns_theta_min 2.321
_diffrn_source_current 1.0
_diffrn_source_voltage 50.0
_exptl_absorpt_coefficient_mu 0.081
_exptl_absorpt_correction_T_max 0.982
_exptl_absorpt_correction_T_min 0.811
_exptl_absorpt_correction_type multi-scan
_exptl_absorpt_process_details
;
  [Sheldrick, G.M. (2014). SADABS Bruker AXS Inc., Madison, Wisconsin, USA]
;
_exptl_crystal_colour colourless
_exptl_crystal_density_diffrn 1.263
_exptl_crystal_description prism
_exptl_crystal_F_000 664
_exptl_crystal_size_max 0.430
_exptl_crystal_size_mid 0.320
_exptl_crystal_size_min 0.230
_refine_diff_density_max 0.249
_refine_diff_density_min -0.173
_refine_diff_density_rms 0.045
_refine_ls_extinction_coef 0.026(2)
_refine_ls_extinction_method 'SHELXL-2018_3 (Sheldrick 2018)'
_refine_ls_goodness_of_fit_ref 1.021
_refine_ls_hydrogen_treatment constr
_refine_ls_matrix_type full
_refine_ls_number_parameters 219
_refine_ls_number_reflns 3735
_refine_ls_number_restraints 0
_refine_ls_restrained_S_all 1.021
_refine_ls_R_factor_all 0.0640
_refine_ls_R_factor_gt 0.0440
_refine_ls_shift/su_max 0.010
_refine_ls_shift/su_mean 0.001
_refine_ls_structure_factor_coef Fsqd
_refine_ls_weighting_details 'w=1/[\s^2^(Fo^2^)+(0.0417P)^2^+0.6951P] where P=(Fo^2^+2Fc^2^)/3'
_refine_ls_weighting_scheme calc
_refine_ls_wR_factor_gt 0.1035
_refine_ls_wR_factor_ref 0.1140
_reflns_Friedel_coverage 0.000
_reflns_number_gt 2880
_reflns_number_total 3735
_reflns_threshold_expression >2sigma(I)
_cod_data_source_file jo9b01563_si_005.cif
_cod_data_source_block YYC4183
_cod_original_sg_symbol_H-M 'P 21/c'
_cod_database_code 4034066

loop_
_space_group_symop_operation_xyz
'x, y, z'
'-x, y+1/2, -z+1/2'
'-x, -y, -z'
'x, -y-1/2, z-1/2'

loop_
_atom_site_label
_atom_site_type_symbol
_atom_site_fract_x
_atom_site_fract_y
_atom_site_fract_z
_atom_site_U_iso_or_equiv
_atom_site_adp_type
_atom_site_occupancy
_atom_site_site_symmetry_order
_atom_site_calc_flag
_atom_site_refinement_flags_posn
_atom_site_refinement_flags_adp
O1 O 0.24409(11) 0.50788(12) 0.22919(6) 0.0356(3) Uani 1 1 d . .
C2 C 0.23690(15) 0.48686(13) 0.30415(9) 0.0236(3) Uani 1 1 d . .
C3 C 0.13149(15) 0.41506(14) 0.34666(9) 0.0247(3) Uani 1 1 d . .
C4 C 0.01912(16) 0.35050(17) 0.31211(11) 0.0353(4) Uani 1 1 d . .
H4 H 0.000050 0.348395 0.253279 0.042 Uiso 1 1 calc R U
C5 C -0.06422(17) 0.28932(18) 0.36606(12) 0.0413(4) Uani 1 1 d . .
H5 H -0.140924 0.243221 0.344122 0.050 Uiso 1 1 calc R U
C6 C -0.03640(18) 0.29489(18) 0.45213(12) 0.0412(4) Uani 1 1 d . .
H6 H -0.096228 0.254739 0.488365 0.049 Uiso 1 1 calc R U
C7 C 0.07683(18) 0.35784(17) 0.48596(11) 0.0385(4) Uani 1 1 d . .
H7 H 0.095768 0.360402 0.544796 0.046 Uiso 1 1 calc R U
C8 C 0.16206(15) 0.41712(14) 0.43201(9) 0.0272(3) Uani 1 1 d . .
C9 C 0.29231(16) 0.48742(15) 0.45025(9) 0.0294(3) Uani 1 1 d . .
H9A H 0.279221 0.561882 0.486889 0.035 Uiso 1 1 calc R U
H9B H 0.362673 0.431120 0.476768 0.035 Uiso 1 1 calc R U
N10 N 0.32753(13) 0.52705(11) 0.36612(7) 0.0236(3) Uani 1 1 d . .
C11 C 0.45422(15) 0.58511(13) 0.35163(8) 0.0223(3) Uani 1 1 d . .
C12 C 0.55394(16) 0.51307(14) 0.31584(9) 0.0293(3) Uani 1 1 d . .
H12 H 0.535909 0.427129 0.300333 0.035 Uiso 1 1 calc R U
C13 C 0.67887(16) 0.56569(16) 0.30273(9) 0.0310(4) Uani 1 1 d . .
H13 H 0.747110 0.515853 0.278957 0.037 Uiso 1 1 calc R U
C14 C 0.70434(16) 0.69148(16) 0.32438(9) 0.0301(3) Uani 1 1 d . .
H14 H 0.789820 0.728445 0.314866 0.036 Uiso 1 1 calc R U
C15 C 0.60554(15) 0.76306(15) 0.35976(9) 0.0283(3) Uani 1 1 d . .
H15 H 0.624255 0.849137 0.374620 0.034 Uiso 1 1 calc R U
C16 C 0.47849(14) 0.71182(13) 0.37424(8) 0.0221(3) Uani 1 1 d . .
C17 C 0.37534(15) 0.79486(13) 0.41190(9) 0.0232(3) Uani 1 1 d . .
C18 C 0.26460(16) 0.84261(14) 0.36467(9) 0.0282(3) Uani 1 1 d . .
H18 H 0.247278 0.813459 0.308891 0.034 Uiso 1 1 calc R U
C19 C 0.17854(17) 0.93225(16) 0.39740(10) 0.0342(4) Uani 1 1 d . .
H19 H 0.104032 0.965051 0.363999 0.041 Uiso 1 1 calc R U
C20 C 0.20248(17) 0.97316(15) 0.47898(10) 0.0325(4) Uani 1 1 d . .
H20 H 0.145472 1.036087 0.501158 0.039 Uiso 1 1 calc R U
C21 C 0.30901(16) 0.92316(14) 0.52880(9) 0.0287(3) Uani 1 1 d . .
H21 H 0.322771 0.949209 0.585489 0.034 Uiso 1 1 calc R U
C22 C 0.39527(15) 0.83494(13) 0.49533(9) 0.0240(3) Uani 1 1 d . .
O23 O 0.50282(11) 0.78019(10) 0.53913(6) 0.0315(3) Uani 1 1 d . .
C24 C 0.53963(18) 0.83045(16) 0.62024(9) 0.0348(4) Uani 1 1 d . .
H24A H 0.557422 0.921961 0.615771 0.052 Uiso 1 1 calc R U
H24B H 0.621332 0.787275 0.643286 0.052 Uiso 1 1 calc R U
H24C H 0.465370 0.816592 0.657272 0.052 Uiso 1 1 calc R U

loop_
_atom_site_aniso_label
_atom_site_aniso_U_11
_atom_site_aniso_U_22
_atom_site_aniso_U_33
_atom_site_aniso_U_23
_atom_site_aniso_U_13
_atom_site_aniso_U_12
O1 0.0338(6) 0.0507(8) 0.0222(5) 0.0051(5) 0.0014(4) -0.0024(5)
C2 0.0248(7) 0.0209(7) 0.0249(7) 0.0000(5) 0.0004(6) 0.0026(6)
C3 0.0246(7) 0.0218(7) 0.0276(7) 0.0022(6) 0.0004(6) 0.0026(6)
C4 0.0273(8) 0.0426(10) 0.0354(9) 0.0019(7) -0.0048(6) -0.0032(7)
C5 0.0280(9) 0.0439(10) 0.0510(11) 0.0058(8) -0.0059(7) -0.0112(8)
C6 0.0339(9) 0.0411(10) 0.0487(10) 0.0150(8) 0.0044(7) -0.0119(8)
C7 0.0404(10) 0.0428(10) 0.0325(9) 0.0101(7) 0.0028(7) -0.0112(8)
C8 0.0300(8) 0.0234(7) 0.0281(7) 0.0021(6) 0.0010(6) -0.0024(6)
C9 0.0363(9) 0.0311(8) 0.0208(7) 0.0004(6) 0.0033(6) -0.0110(7)
N10 0.0302(7) 0.0212(6) 0.0198(6) -0.0018(4) 0.0043(5) -0.0057(5)
C11 0.0289(7) 0.0192(7) 0.0190(6) -0.0003(5) 0.0022(5) -0.0032(6)
C12 0.0371(9) 0.0200(7) 0.0312(8) -0.0054(6) 0.0057(6) -0.0014(6)
C13 0.0313(8) 0.0332(9) 0.0289(8) -0.0039(6) 0.0068(6) 0.0050(7)
C14 0.0261(8) 0.0356(9) 0.0287(8) -0.0022(6) 0.0031(6) -0.0069(7)
C15 0.0326(8) 0.0237(8) 0.0288(7) -0.0066(6) 0.0030(6) -0.0084(6)
C16 0.0271(7) 0.0210(7) 0.0180(6) -0.0016(5) 0.0004(5) -0.0019(6)
C17 0.0287(7) 0.0163(7) 0.0251(7) -0.0022(5) 0.0052(6) -0.0055(6)
C18 0.0325(8) 0.0266(8) 0.0254(7) -0.0010(6) 0.0018(6) -0.0027(6)
C19 0.0320(9) 0.0309(9) 0.0401(9) 0.0028(7) 0.0049(7) 0.0025(7)
C20 0.0346(9) 0.0220(8) 0.0422(9) -0.0039(6) 0.0143(7) -0.0020(7)
C21 0.0365(9) 0.0215(7) 0.0289(7) -0.0068(6) 0.0096(6) -0.0083(6)
C22 0.0300(8) 0.0179(7) 0.0244(7) -0.0021(5) 0.0033(6) -0.0055(6)
O23 0.0404(6) 0.0290(6) 0.0245(5) -0.0074(4) -0.0033(4) 0.0011(5)
C24 0.0480(10) 0.0326(9) 0.0232(7) -0.0044(6) -0.0024(7) -0.0080(8)

loop_
_atom_type_symbol
_atom_type_description
_atom_type_scat_dispersion_real
_atom_type_scat_dispersion_imag
_atom_type_scat_source
C C 0.0033 0.0016 'International Tables Vol C Tables 4.2.6.8 and 6.1.1.4'
H H 0.0000 0.0000 'International Tables Vol C Tables 4.2.6.8 and 6.1.1.4'
N N 0.0061 0.0033 'International Tables Vol C Tables 4.2.6.8 and 6.1.1.4'
O O 0.0106 0.0060 'International Tables Vol C Tables 4.2.6.8 and 6.1.1.4'

loop_
_geom_angle_atom_site_label_1
_geom_angle_atom_site_label_2
_geom_angle_atom_site_label_3
_geom_angle
O1 C2 N10 125.68(14)
O1 C2 C3 128.45(13)
N10 C2 C3 105.87(12)
C8 C3 C4 121.76(14)
C8 C3 C2 108.98(13)
C4 C3 C2 129.24(14)
C5 C4 C3 117.96(15)
C5 C4 H4 121.0
C3 C4 H4 121.0
C4 C5 C6 120.44(16)
C4 C5 H5 119.8
C6 C5 H5 119.8
C7 C6 C5 121.21(16)
C7 C6 H6 119.4
C5 C6 H6 119.4
C6 C7 C8 118.50(16)
C6 C7 H7 120.8
C8 C7 H7 120.8
C3 C8 C7 120.08(14)
C3 C8 C9 109.75(13)
C7 C8 C9 130.17(14)
N10 C9 C8 101.90(11)
N10 C9 H9A 111.4
C8 C9 H9A 111.4
N10 C9 H9B 111.4
C8 C9 H9B 111.4
H9A C9 H9B 109.3
C2 N10 C11 124.16(12)
C2 N10 C9 113.47(12)
C11 N10 C9 121.76(11)
C12 C11 C16 120.61(13)
C12 C11 N10 118.99(13)
C16 C11 N10 120.39(13)
C13 C12 C11 120.41(14)
C13 C12 H12 119.8
C11 C12 H12 119.8
C12 C13 C14 119.70(14)
C12 C13 H13 120.2
C14 C13 H13 120.2
C15 C14 C13 119.96(14)
C15 C14 H14 120.0
C13 C14 H14 120.0
C14 C15 C16 121.49(14)
C14 C15 H15 119.3
C16 C15 H15 119.3
C11 C16 C15 117.83(13)
C11 C16 C17 123.32(13)
C15 C16 C17 118.85(13)
C18 C17 C22 118.28(13)
C18 C17 C16 121.75(12)
C22 C17 C16 119.76(13)
C17 C18 C19 121.31(14)
C17 C18 H18 119.3
C19 C18 H18 119.3
C20 C19 C18 119.36(15)
C20 C19 H19 120.3
C18 C19 H19 120.3
C19 C20 C21 120.60(15)
C19 C20 H20 119.7
C21 C20 H20 119.7
C20 C21 C22 119.61(14)
C20 C21 H21 120.2
C22 C21 H21 120.2
O23 C22 C21 124.07(13)
O23 C22 C17 115.17(13)
C21 C22 C17 120.75(14)
C22 O23 C24 117.48(12)
O23 C24 H24A 109.5
O23 C24 H24B 109.5
H24A C24 H24B 109.5
O23 C24 H24C 109.5
H24A C24 H24C 109.5
H24B C24 H24C 109.5

loop_
_geom_bond_atom_site_label_1
_geom_bond_atom_site_label_2
_geom_bond_distance
O1 C2 1.2258(17)
C2 N10 1.3654(18)
C2 C3 1.482(2)
C3 C8 1.382(2)
C3 C4 1.389(2)
C4 C5 1.384(2)
C4 H4 0.9500
C5 C6 1.391(3)
C5 H5 0.9500
C6 C7 1.384(2)
C6 H6 0.9500
C7 C8 1.387(2)
C7 H7 0.9500
C8 C9 1.499(2)
C9 N10 1.4696(18)
C9 H9A 0.9900
C9 H9B 0.9900
N10 C11 1.4236(18)
C11 C12 1.391(2)
C11 C16 1.3959(19)
C12 C13 1.380(2)
C12 H12 0.9500
C13 C14 1.385(2)
C13 H13 0.9500
C14 C15 1.379(2)
C14 H14 0.9500
C15 C16 1.398(2)
C15 H15 0.9500
C16 C17 1.4941(19)
C17 C18 1.389(2)
C17 C22 1.4031(19)
C18 C19 1.391(2)
C18 H18 0.9500
C19 C20 1.382(2)
C19 H19 0.9500
C20 C21 1.388(2)
C20 H20 0.9500
C21 C22 1.387(2)
C21 H21 0.9500
C22 O23 1.3669(18)
O23 C24 1.4291(17)
C24 H24A 0.9800
C24 H24B 0.9800
C24 H24C 0.9800

loop_
_geom_hbond_atom_site_label_D
_geom_hbond_atom_site_label_H
_geom_hbond_atom_site_label_A
_geom_hbond_distance_DH
_geom_hbond_distance_HA
_geom_hbond_distance_DA
_geom_hbond_angle_DHA
_geom_hbond_site_symmetry_A
_geom_hbond_publ_flag
C21 H21 O1 0.95 2.51 3.3840(18) 153.1 4_576 yes

loop_
_geom_torsion_atom_site_label_1
_geom_torsion_atom_site_label_2
_geom_torsion_atom_site_label_3
_geom_torsion_atom_site_label_4
_geom_torsion
O1 C2 C3 C8 -178.81(15)
N10 C2 C3 C8 1.00(16)
O1 C2 C3 C4 2.8(3)
N10 C2 C3 C4 -177.41(15)
C8 C3 C4 C5 1.2(2)
C2 C3 C4 C5 179.44(16)
C3 C4 C5 C6 1.1(3)
C4 C5 C6 C7 -2.1(3)
C5 C6 C7 C8 0.7(3)
C4 C3 C8 C7 -2.5(2)
C2 C3 C8 C7 178.93(15)
C4 C3 C8 C9 176.84(14)
C2 C3 C8 C9 -1.72(17)
C6 C7 C8 C3 1.5(3)
C6 C7 C8 C9 -177.70(17)
C3 C8 C9 N10 1.70(17)
C7 C8 C9 N10 -179.05(17)
O1 C2 N10 C11 -8.9(2)
C3 C2 N10 C11 171.26(12)
O1 C2 N10 C9 179.95(15)
C3 C2 N10 C9 0.13(16)
C8 C9 N10 C2 -1.09(17)
C8 C9 N10 C11 -172.46(12)
C2 N10 C11 C12 -66.57(19)
C9 N10 C11 C12 103.86(16)
C2 N10 C11 C16 114.40(16)
C9 N10 C11 C16 -75.17(18)
C16 C11 C12 C13 0.5(2)
N10 C11 C12 C13 -178.54(13)
C11 C12 C13 C14 -0.8(2)
C12 C13 C14 C15 0.7(2)
C13 C14 C15 C16 -0.3(2)
C12 C11 C16 C15 -0.1(2)
N10 C11 C16 C15 178.96(12)
C12 C11 C16 C17 179.21(13)
N10 C11 C16 C17 -1.8(2)
C14 C15 C16 C11 0.0(2)
C14 C15 C16 C17 -179.33(13)
C11 C16 C17 C18 -73.25(19)
C15 C16 C17 C18 106.00(16)
C11 C16 C17 C22 112.07(16)
C15 C16 C17 C22 -68.68(18)
C22 C17 C18 C19 2.9(2)
C16 C17 C18 C19 -171.88(14)
C17 C18 C19 C20 -1.0(2)
C18 C19 C20 C21 -1.7(2)
C19 C20 C21 C22 2.5(2)
C20 C21 C22 O23 -179.97(13)
C20 C21 C22 C17 -0.6(2)
C18 C17 C22 O23 177.39(13)
C16 C17 C22 O23 -7.75(19)
C18 C17 C22 C21 -2.1(2)
C16 C17 C22 C21 172.78(13)
C21 C22 O23 C24 -9.3(2)
C17 C22 O23 C24 171.25(13)
